data_1503624
loop_
_publ_author_name
'Wang, Li-Ning'
'Zhang, Jiao-Zhen'
'Li, Xia'
'Wang, Xiao-Ning'
'Xie, Chun-Feng'
'Zhou, Jin-Chuan'
'Lou, Hong-Xiang'

_publ_section_title
;
 Pallambins A and B, Unprecedented Hexacyclic 19-nor-Secolabdane
 Diterpenoids from the Chinese Liverwort Pallavicinia ambigua.
;
_journal_issue 4
_journal_name_full 'Organic letters'
_journal_page_first 1102
_journal_page_last 1105
_journal_paper_doi 10.1021/ol3000124
_journal_volume 14
_journal_year 2012
_chemical_absolute_configuration unknow
_chemical_formula_moiety 'C19 H22 O4'
_chemical_formula_sum 'C19 H22 O4'
_chemical_formula_weight 314.37
_chemical_name_common 'pallambin D'
_chemical_name_systematic
; 
 ? 
;
_space_group_IT_number 18
_symmetry_cell_setting orthorhombic
_symmetry_space_group_name_Hall 'P 2 2ab'
_symmetry_space_group_name_H-M 'P 21 21 2'
_atom_sites_solution_hydrogens geom
_atom_sites_solution_primary direct
_atom_sites_solution_secondary difmap
_audit_creation_method SHELXL-97
_cell_angle_alpha 90.00
_cell_angle_beta 90.00
_cell_angle_gamma 90.00
_cell_formula_units_Z 4
_cell_length_a 8.1441(6)
_cell_length_b 28.387(2)
_cell_length_c 7.2652(6)
_cell_measurement_reflns_used 1853
_cell_measurement_temperature 293(2)
_cell_measurement_theta_max 21.01
_cell_measurement_theta_min 2.60
_cell_volume 1679.6(2)
_computing_cell_refinement 'APEX2 Software Suite (Bruker,2005)'
_computing_data_collection 'APEX2 Software Suite (Bruker,2005)'
_computing_data_reduction 'APEX2 Software Suite (Bruker,2005)'
_computing_molecular_graphics 'SHELXTL (Bruker, 1997)'
_computing_publication_material 'WINGX (Farrugia,1999)'
_computing_structure_refinement 'SHELXL-97 (Sheldrick, 1997)'
_computing_structure_solution 'SIR97 (Altomare,1999)'
_diffrn_ambient_temperature 293(2)
_diffrn_measured_fraction_theta_full 0.996
_diffrn_measured_fraction_theta_max 0.996
_diffrn_measurement_device_type 'Bruker APEX2 CCD area-detector diffractometer'
_diffrn_measurement_method '\f and \w scans'
_diffrn_radiation_monochromator graphite
_diffrn_radiation_source 'fine-focus sealed tube'
_diffrn_radiation_type MoK\a
_diffrn_radiation_wavelength 0.71069
_diffrn_reflns_av_R_equivalents 0.0362
_diffrn_reflns_av_sigmaI/netI 0.0480
_diffrn_reflns_limit_h_max 10
_diffrn_reflns_limit_h_min -10
_diffrn_reflns_limit_k_max 33
_diffrn_reflns_limit_k_min -36
_diffrn_reflns_limit_l_max 9
_diffrn_reflns_limit_l_min -8
_diffrn_reflns_number 10514
_diffrn_reflns_theta_full 27.53
_diffrn_reflns_theta_max 27.53
_diffrn_reflns_theta_min 1.43
_diffrn_standards_number 0
_exptl_absorpt_coefficient_mu 0.086
_exptl_absorpt_correction_T_max 0.9940
_exptl_absorpt_correction_T_min 0.9754
_exptl_absorpt_correction_type multi-scan
_exptl_absorpt_process_details 'APEX2 Software Suite (Bruker,2005)'
_exptl_crystal_colour colourless
_exptl_crystal_density_diffrn 1.243
_exptl_crystal_density_method 'not measured'
_exptl_crystal_description prism
_exptl_crystal_F_000 672
_exptl_crystal_size_max 0.29
_exptl_crystal_size_mid 0.15
_exptl_crystal_size_min 0.07
_refine_diff_density_max 0.124
_refine_diff_density_min -0.136
_refine_diff_density_rms 0.030
_refine_ls_extinction_coef 0.0059(12)
_refine_ls_extinction_expression Fc^*^=kFc[1+0.001xFc^2^\l^3^/sin(2\q)]^-1/4^
_refine_ls_extinction_method SHELXL
_refine_ls_goodness_of_fit_ref 1.007
_refine_ls_hydrogen_treatment constr
_refine_ls_matrix_type full
_refine_ls_number_parameters 213
_refine_ls_number_reflns 3834
_refine_ls_number_restraints 0
_refine_ls_restrained_S_all 1.007
_refine_ls_R_factor_all 0.0890
_refine_ls_R_factor_gt 0.0461
_refine_ls_shift/su_max 0.000
_refine_ls_shift/su_mean 0.000
_refine_ls_structure_factor_coef Fsqd
_refine_ls_weighting_details 'calc w=1/[\s^2^(Fo^2^)+(0.0522P)^2^+0.0590P] where P=(Fo^2^+2Fc^2^)/3'
_refine_ls_weighting_scheme calc
_refine_ls_wR_factor_gt 0.0975
_refine_ls_wR_factor_ref 0.1171
_reflns_number_gt 2426
_reflns_number_total 3834
_reflns_threshold_expression >2sigma(I)
_cod_data_source_file ol3000124_si_002.cif
_cod_data_source_block wangln04
_cod_depositor_comments
;
The following automatic conversions were performed:

'_symmetry_cell_setting' value 'Orthorhombic' changed to
'orthorhombic' according to
/home/saulius/struct/CIF-dictionaries/cif_core.dic dictionary named
'cif_core.dic' version 2.4.1 from 2010-06-29.

Automatic conversion script
Id: cif_fix_values 1715 2011-07-08 13:25:40Z adriana 
;
_cod_original_sg_symbol_H-M 'P2(1)2(1)2 '
_cod_database_code 1503624

loop_
_symmetry_equiv_pos_as_xyz
'x, y, z'
'-x, -y, z'
'x+1/2, -y+1/2, -z'
'-x+1/2, y+1/2, -z'

loop_
_atom_site_label
_atom_site_type_symbol
_atom_site_fract_x
_atom_site_fract_y
_atom_site_fract_z
_atom_site_U_iso_or_equiv
_atom_site_adp_type
_atom_site_occupancy
_atom_site_symmetry_multiplicity
_atom_site_calc_flag
_atom_site_refinement_flags
C1 C 0.6674(3) 0.83086(10) 0.5869(3) 0.0633(7) Uani 1 1 d .
H1 H 0.6926 0.8109 0.6843 0.076 Uiso 1 1 calc R
C2 C 0.5536(3) 0.86371(10) 0.6130(4) 0.0690(8) Uani 1 1 d .
H2 H 0.5003 0.8660 0.7259 0.083 Uiso 1 1 calc R
C3 C 0.5122(3) 0.89618(9) 0.4647(3) 0.0575(6) Uani 1 1 d .
C4 C 0.6228(3) 0.89380(7) 0.2947(3) 0.0424(5) Uani 1 1 d .
C5 C 0.6453(3) 0.84084(7) 0.2486(3) 0.0428(5) Uani 1 1 d .
H5 H 0.7077 0.8387 0.1336 0.051 Uiso 1 1 calc R
C6 C 0.4896(3) 0.81346(8) 0.2240(4) 0.0554(6) Uani 1 1 d .
H6 H 0.4175 0.8126 0.3232 0.067 Uiso 1 1 calc R
C7 C 0.4468(4) 0.79112(10) 0.0787(4) 0.0825(9) Uani 1 1 d .
H7A H 0.5151 0.7910 -0.0239 0.099 Uiso 1 1 calc R
H7B H 0.3474 0.7750 0.0758 0.099 Uiso 1 1 calc R
C8 C 0.8008(3) 0.90892(8) 0.3476(3) 0.0440(5) Uani 1 1 d .
C9 C 0.8926(3) 0.86329(8) 0.4050(3) 0.0465(5) Uani 1 1 d .
H9 H 0.9359 0.8672 0.5300 0.056 Uiso 1 1 calc R
C10 C 0.7585(3) 0.82427(7) 0.4066(3) 0.0473(5) Uani 1 1 d .
C11 C 1.0362(3) 0.85979(8) 0.2701(3) 0.0494(6) Uani 1 1 d .
H11 H 1.1380 0.8519 0.3350 0.059 Uiso 1 1 calc R
C12 C 1.0481(3) 0.90817(8) 0.1828(3) 0.0473(6) Uani 1 1 d .
H12 H 1.1235 0.9294 0.2472 0.057 Uiso 1 1 calc R
C13 C 1.0977(3) 0.89799(8) -0.0095(3) 0.0463(6) Uani 1 1 d .
C14 C 1.1672(3) 0.92578(9) -0.1345(4) 0.0572(6) Uani 1 1 d .
H14 H 1.1873 0.9127 -0.2497 0.069 Uiso 1 1 calc R
C15 C 1.2155(3) 0.97541(9) -0.1075(4) 0.0729(8) Uani 1 1 d .
H15A H 1.1970 0.9842 0.0183 0.109 Uiso 1 1 calc R
H15B H 1.1511 0.9952 -0.1868 0.109 Uiso 1 1 calc R
H15C H 1.3298 0.9791 -0.1366 0.109 Uiso 1 1 calc R
C16 C 1.0538(3) 0.84874(9) -0.0460(4) 0.0527(6) Uani 1 1 d .
C17 C 0.8085(3) 0.94926(9) 0.4860(4) 0.0686(8) Uani 1 1 d .
H17A H 0.7450 0.9753 0.4412 0.103 Uiso 1 1 calc R
H17B H 0.9206 0.9589 0.5020 0.103 Uiso 1 1 calc R
H17C H 0.7649 0.9389 0.6019 0.103 Uiso 1 1 calc R
C18 C 0.5506(3) 0.92233(8) 0.1388(3) 0.0582(7) Uani 1 1 d .
H18A H 0.5438 0.9548 0.1748 0.087 Uiso 1 1 calc R
H18B H 0.4428 0.9108 0.1106 0.087 Uiso 1 1 calc R
H18C H 0.6195 0.9195 0.0322 0.087 Uiso 1 1 calc R
C19 C 0.8206(3) 0.77375(8) 0.3909(4) 0.0669(7) Uani 1 1 d .
H19A H 0.7314 0.7523 0.4121 0.100 Uiso 1 1 calc R
H19B H 0.9049 0.7685 0.4808 0.100 Uiso 1 1 calc R
H19C H 0.8644 0.7687 0.2698 0.100 Uiso 1 1 calc R
O1 O 0.3977(2) 0.92338(7) 0.4759(3) 0.0841(6) Uani 1 1 d .
O2 O 0.88146(18) 0.92444(5) 0.1813(2) 0.0464(4) Uani 1 1 d .
O3 O 1.0095(2) 0.82781(5) 0.1156(2) 0.0537(4) Uani 1 1 d .
O4 O 1.0527(2) 0.82710(7) -0.1878(2) 0.0762(6) Uani 1 1 d .

loop_
_atom_site_aniso_label
_atom_site_aniso_U_11
_atom_site_aniso_U_22
_atom_site_aniso_U_33
_atom_site_aniso_U_23
_atom_site_aniso_U_13
_atom_site_aniso_U_12
C1 0.0635(16) 0.0795(19) 0.0468(15) 0.0181(14) 0.0046(13) -0.0031(14)
C2 0.0667(17) 0.0900(19) 0.0504(15) 0.0016(15) 0.0213(15) 0.0037(15)
C3 0.0495(14) 0.0619(16) 0.0610(15) -0.0074(13) 0.0118(13) 0.0015(13)
C4 0.0372(11) 0.0429(12) 0.0471(13) -0.0008(10) 0.0045(10) 0.0021(10)
C5 0.0385(12) 0.0454(13) 0.0444(12) 0.0036(10) 0.0023(10) -0.0001(9)
C6 0.0478(13) 0.0542(14) 0.0643(16) -0.0003(12) 0.0046(13) -0.0046(12)
C7 0.077(2) 0.087(2) 0.084(2) -0.0101(18) -0.0021(17) -0.0298(16)
C8 0.0427(12) 0.0487(13) 0.0406(13) -0.0032(10) 0.0038(10) -0.0012(10)
C9 0.0425(11) 0.0603(14) 0.0368(12) 0.0044(11) -0.0051(10) 0.0002(11)
C10 0.0458(12) 0.0494(13) 0.0466(13) 0.0099(11) 0.0020(11) 0.0023(10)
C11 0.0377(12) 0.0634(15) 0.0472(13) 0.0065(12) -0.0054(11) 0.0040(11)
C12 0.0344(12) 0.0559(14) 0.0517(14) -0.0016(11) -0.0033(10) -0.0063(10)
C13 0.0330(11) 0.0591(15) 0.0467(13) 0.0046(12) 0.0020(10) 0.0034(11)
C14 0.0422(13) 0.0759(18) 0.0535(14) 0.0082(13) 0.0018(12) 0.0058(12)
C15 0.0626(16) 0.0695(18) 0.087(2) 0.0272(16) 0.0059(16) -0.0031(14)
C16 0.0436(13) 0.0635(16) 0.0508(14) 0.0029(12) 0.0035(12) 0.0074(11)
C17 0.0721(18) 0.0681(17) 0.0656(17) -0.0209(14) 0.0036(15) -0.0103(14)
C18 0.0449(13) 0.0607(15) 0.0689(17) 0.0107(13) -0.0066(13) 0.0069(11)
C19 0.0674(16) 0.0572(16) 0.0762(18) 0.0219(14) 0.0067(15) 0.0098(13)
O1 0.0667(12) 0.0887(14) 0.0967(15) -0.0016(12) 0.0306(12) 0.0234(11)
O2 0.0390(8) 0.0484(9) 0.0518(9) 0.0061(7) 0.0028(7) 0.0012(7)
O3 0.0537(9) 0.0529(9) 0.0546(9) 0.0014(8) 0.0071(8) 0.0037(8)
O4 0.0930(15) 0.0788(13) 0.0568(11) -0.0128(10) 0.0033(10) 0.0027(11)

loop_
_atom_type_symbol
_atom_type_description
_atom_type_scat_dispersion_real
_atom_type_scat_dispersion_imag
_atom_type_scat_source
C C 0.0033 0.0016 'International Tables Vol C Tables 4.2.6.8 and 6.1.1.4'
H H 0.0000 0.0000 'International Tables Vol C Tables 4.2.6.8 and 6.1.1.4'
O O 0.0106 0.0060 'International Tables Vol C Tables 4.2.6.8 and 6.1.1.4'

loop_
_geom_angle_atom_site_label_1
_geom_angle_atom_site_label_2
_geom_angle_atom_site_label_3
_geom_angle
C2 C1 C10 123.5(2)
C2 C1 H1 118.3
C10 C1 H1 118.3
C1 C2 C3 120.0(2)
C1 C2 H2 120.0
C3 C2 H2 120.0
O1 C3 C2 122.0(2)
O1 C3 C4 122.3(2)
C2 C3 C4 115.6(2)
C18 C4 C3 110.61(18)
C18 C4 C5 113.78(18)
C3 C4 C5 106.65(18)
C18 C4 C8 113.48(18)
C3 C4 C8 109.67(18)
C5 C4 C8 102.14(17)
C6 C5 C10 115.86(18)
C6 C5 C4 115.40(18)
C10 C5 C4 101.82(17)
C6 C5 H5 107.8
C10 C5 H5 107.8
C4 C5 H5 107.8
C7 C6 C5 125.9(3)
C7 C6 H6 117.0
C5 C6 H6 117.0
C6 C7 H7A 120.0
C6 C7 H7B 120.0
H7A C7 H7B 120.0
O2 C8 C17 107.69(17)
O2 C8 C9 105.10(16)
C17 C8 C9 115.4(2)
O2 C8 C4 107.50(17)
C17 C8 C4 114.02(18)
C9 C8 C4 106.50(17)
C11 C9 C8 104.48(17)
C11 C9 C10 119.68(18)
C8 C9 C10 104.95(17)
C11 C9 H9 109.1
C8 C9 H9 109.1
C10 C9 H9 109.1
C1 C10 C19 110.0(2)
C1 C10 C5 108.16(18)
C19 C10 C5 115.3(2)
C1 C10 C9 105.19(19)
C19 C10 C9 115.89(19)
C5 C10 C9 101.36(16)
O3 C11 C12 104.57(17)
O3 C11 C9 114.83(18)
C12 C11 C9 104.97(18)
O3 C11 H11 110.7
C12 C11 H11 110.7
C9 C11 H11 110.7
O2 C12 C13 108.25(18)
O2 C12 C11 103.57(17)
C13 C12 C11 103.59(19)
O2 C12 H12 113.5
C13 C12 H12 113.5
C11 C12 H12 113.5
C14 C13 C16 123.1(2)
C14 C13 C12 130.1(2)
C16 C13 C12 106.8(2)
C13 C14 C15 126.1(3)
C13 C14 H14 116.9
C15 C14 H14 116.9
C14 C15 H15A 109.5
C14 C15 H15B 109.5
H15A C15 H15B 109.5
C14 C15 H15C 109.5
H15A C15 H15C 109.5
H15B C15 H15C 109.5
O4 C16 O3 120.9(2)
O4 C16 C13 130.2(2)
O3 C16 C13 108.9(2)
C8 C17 H17A 109.5
C8 C17 H17B 109.5
H17A C17 H17B 109.5
C8 C17 H17C 109.5
H17A C17 H17C 109.5
H17B C17 H17C 109.5
C4 C18 H18A 109.5
C4 C18 H18B 109.5
H18A C18 H18B 109.5
C4 C18 H18C 109.5
H18A C18 H18C 109.5
H18B C18 H18C 109.5
C10 C19 H19A 109.5
C10 C19 H19B 109.5
H19A C19 H19B 109.5
C10 C19 H19C 109.5
H19A C19 H19C 109.5
H19B C19 H19C 109.5
C12 O2 C8 109.01(16)
C16 O3 C11 110.58(17)

loop_
_geom_bond_atom_site_label_1
_geom_bond_atom_site_label_2
_geom_bond_distance
C1 C2 1.329(4)
C1 C10 1.517(3)
C1 H1 0.9300
C2 C3 1.458(4)
C2 H2 0.9300
C3 O1 1.213(3)
C3 C4 1.530(3)
C4 C18 1.511(3)
C4 C5 1.551(3)
C4 C8 1.560(3)
C5 C6 1.498(3)
C5 C10 1.546(3)
C5 H5 0.9800
C6 C7 1.279(4)
C6 H6 0.9300
C7 H7A 0.9300
C7 H7B 0.9300
C8 O2 1.444(2)
C8 C17 1.525(3)
C8 C9 1.553(3)
C9 C11 1.529(3)
C9 C10 1.555(3)
C9 H9 0.9800
C10 C19 1.525(3)
C11 O3 1.460(3)
C11 C12 1.516(3)
C11 H11 0.9800
C12 O2 1.433(3)
C12 C13 1.483(3)
C12 H12 0.9800
C13 C14 1.329(3)
C13 C16 1.467(3)
C14 C15 1.476(3)
C14 H14 0.9300
C15 H15A 0.9600
C15 H15B 0.9600
C15 H15C 0.9600
C16 O4 1.200(3)
C16 O3 1.364(3)
C17 H17A 0.9600
C17 H17B 0.9600
C17 H17C 0.9600
C18 H18A 0.9600
C18 H18B 0.9600
C18 H18C 0.9600
C19 H19A 0.9600
C19 H19B 0.9600
C19 H19C 0.9600

loop_
_geom_torsion_atom_site_label_1
_geom_torsion_atom_site_label_2
_geom_torsion_atom_site_label_3
_geom_torsion_atom_site_label_4
_geom_torsion
C10 C1 C2 C3 -0.8(4)
C1 C2 C3 O1 172.2(3)
C1 C2 C3 C4 -8.0(4)
O1 C3 C4 C18 -10.4(3)
C2 C3 C4 C18 169.8(2)
O1 C3 C4 C5 -134.6(3)
C2 C3 C4 C5 45.6(3)
O1 C3 C4 C8 115.5(3)
C2 C3 C4 C8 -64.3(3)
C18 C4 C5 C6 -67.7(3)
C3 C4 C5 C6 54.5(3)
C8 C4 C5 C6 169.62(19)
C18 C4 C5 C10 165.97(18)
C3 C4 C5 C10 -71.8(2)
C8 C4 C5 C10 43.28(19)
C10 C5 C6 C7 -120.4(3)
C4 C5 C6 C7 120.8(3)
C18 C4 C8 O2 -33.0(2)
C3 C4 C8 O2 -157.27(17)
C5 C4 C8 O2 89.88(19)
C18 C4 C8 C17 86.3(2)
C3 C4 C8 C17 -38.0(3)
C5 C4 C8 C17 -150.82(19)
C18 C4 C8 C9 -145.24(18)
C3 C4 C8 C9 90.5(2)
C5 C4 C8 C9 -22.3(2)
O2 C8 C9 C11 6.1(2)
C17 C8 C9 C11 -112.4(2)
C4 C8 C9 C11 119.98(18)
O2 C8 C9 C10 -120.65(17)
C17 C8 C9 C10 120.9(2)
C4 C8 C9 C10 -6.8(2)
C2 C1 C10 C19 -155.5(3)
C2 C1 C10 C5 -28.6(3)
C2 C1 C10 C9 79.0(3)
C6 C5 C10 C1 -63.4(2)
C4 C5 C10 C1 62.6(2)
C6 C5 C10 C19 60.3(3)
C4 C5 C10 C19 -173.69(18)
C6 C5 C10 C9 -173.72(19)
C4 C5 C10 C9 -47.68(19)
C11 C9 C10 C1 163.99(19)
C8 C9 C10 C1 -79.3(2)
C11 C9 C10 C19 42.2(3)
C8 C9 C10 C19 159.0(2)
C11 C9 C10 C5 -83.4(2)
C8 C9 C10 C5 33.3(2)
C8 C9 C11 O3 -98.9(2)
C10 C9 C11 O3 18.1(3)
C8 C9 C11 C12 15.3(2)
C10 C9 C11 C12 132.3(2)
O3 C11 C12 O2 89.69(19)
C9 C11 C12 O2 -31.5(2)
O3 C11 C12 C13 -23.3(2)
C9 C11 C12 C13 -144.49(17)
O2 C12 C13 C14 90.4(3)
C11 C12 C13 C14 -160.1(2)
O2 C12 C13 C16 -89.0(2)
C11 C12 C13 C16 20.5(2)
C16 C13 C14 C15 -179.6(2)
C12 C13 C14 C15 1.0(4)
C14 C13 C16 O4 -9.5(4)
C12 C13 C16 O4 170.0(2)
C14 C13 C16 O3 170.5(2)
C12 C13 C16 O3 -10.0(2)
C13 C12 O2 C8 146.74(18)
C11 C12 O2 C8 37.2(2)
C17 C8 O2 C12 96.3(2)
C9 C8 O2 C12 -27.3(2)
C4 C8 O2 C12 -140.43(17)
O4 C16 O3 C11 174.4(2)
C13 C16 O3 C11 -5.5(2)
C12 C11 O3 C16 18.4(2)
C9 C11 O3 C16 132.84(19)
